data_7025415
loop_
_publ_author_name
'Arii, Hidekazu'
'Takahashi, Makiko'
'Nanjo, Masato'
'Mochida, Kunio'

_publ_section_title
;
 Syntheses of mono- and dinuclear silylplatinum complexes bearing a
 diphosphino ligand via stepwise bond activation of unsymmetric disilanes.
;
_journal_issue 28
_journal_name_full 'Dalton transactions (Cambridge, England : 2003)'
_journal_page_first 6434
_journal_page_last 6440
_journal_paper_doi 10.1039/c000545b
_journal_volume 39
_journal_year 2010
_chemical_formula_sum 'C35 H40 P2 Pt Si2'
_chemical_formula_weight 773.88
_chemical_name_systematic
;
?
;
_space_group_IT_number 14
_symmetry_cell_setting monoclinic
_symmetry_space_group_name_Hall '-P 2yn'
_symmetry_space_group_name_H-M 'P 1 21/n 1'
_atom_sites_solution_hydrogens geom
_atom_sites_solution_primary direct
_atom_sites_solution_secondary difmap
_audit_creation_method SHELXL-97
_cell_angle_alpha 90.00
_cell_angle_beta 104.992(5)
_cell_angle_gamma 90.00
_cell_formula_units_Z 4
_cell_length_a 9.133(4)
_cell_length_b 31.933(12)
_cell_length_c 11.720(4)
_cell_measurement_reflns_used 1177
_cell_measurement_temperature 90(2)
_cell_measurement_theta_max 18.36
_cell_measurement_theta_min 2.21
_cell_volume 3302(2)
_computing_cell_refinement 'APEX2 (Bruker AXS, 2006)'
_computing_data_collection 'APEX2 (Bruker AXS, 2006)'
_computing_data_reduction 'SAINT (Bruker AXS, 2004)'
_computing_molecular_graphics 'XSHEL (Bruker AXS,2002)'
_computing_publication_material 'XCIF (Bruker AXS, 2001)'
_computing_structure_refinement 'SHELXL-97 (Sheldrick, 1997)'
_computing_structure_solution 'SHELXS-97 (Sheldrick, 1997)'
_diffrn_ambient_temperature 90(2)
_diffrn_detector_area_resol_mean 8.333
_diffrn_measured_fraction_theta_full 0.995
_diffrn_measured_fraction_theta_max 0.995
_diffrn_measurement_device_type 'Bruker APEXII CCD area detector'
_diffrn_measurement_method 'phi and omega scans'
_diffrn_radiation_monochromator 'Bruker Helios multilayer confocal mirror'
_diffrn_radiation_source 'Bruker TXS fine-focus rotating anode'
_diffrn_radiation_type MoK\a
_diffrn_radiation_wavelength 0.71073
_diffrn_reflns_av_R_equivalents 0.1189
_diffrn_reflns_av_sigmaI/netI 0.1635
_diffrn_reflns_limit_h_max 10
_diffrn_reflns_limit_h_min -11
_diffrn_reflns_limit_k_max 38
_diffrn_reflns_limit_k_min -29
_diffrn_reflns_limit_l_max 14
_diffrn_reflns_limit_l_min -10
_diffrn_reflns_number 16071
_diffrn_reflns_theta_full 25.47
_diffrn_reflns_theta_max 25.47
_diffrn_reflns_theta_min 1.28
_exptl_absorpt_coefficient_mu 4.442
_exptl_absorpt_correction_T_max 0.9164
_exptl_absorpt_correction_T_min 0.7764
_exptl_absorpt_correction_type empirical
_exptl_absorpt_process_details
;
SADABS Sheldrick 1996
;
_exptl_crystal_colour colorless
_exptl_crystal_density_diffrn 1.557
_exptl_crystal_density_method 'not measured'
_exptl_crystal_description plate
_exptl_crystal_F_000 1544
_exptl_crystal_size_max 0.06
_exptl_crystal_size_mid 0.04
_exptl_crystal_size_min 0.02
_refine_diff_density_max 1.572
_refine_diff_density_min -1.834
_refine_diff_density_rms 0.210
_refine_ls_extinction_coef 0.00061(9)
_refine_ls_extinction_expression Fc^*^=kFc[1+0.001xFc^2^\l^3^/sin(2\q)]^-1/4^
_refine_ls_extinction_method SHELXL
_refine_ls_goodness_of_fit_ref 0.934
_refine_ls_hydrogen_treatment mixed
_refine_ls_matrix_type full
_refine_ls_number_parameters 371
_refine_ls_number_reflns 6084
_refine_ls_number_restraints 0
_refine_ls_restrained_S_all 0.934
_refine_ls_R_factor_all 0.1239
_refine_ls_R_factor_gt 0.0530
_refine_ls_shift/su_max 0.001
_refine_ls_shift/su_mean 0.000
_refine_ls_structure_factor_coef Fsqd
_refine_ls_weighting_details 'calc w=1/[\s^2^(Fo^2^)+(0.0302P)^2^+0.0000P] where P=(Fo^2^+2Fc^2^)/3'
_refine_ls_weighting_scheme calc
_refine_ls_wR_factor_gt 0.0886
_refine_ls_wR_factor_ref 0.1082
_reflns_number_gt 3533
_reflns_number_total 6084
_reflns_threshold_expression >2sigma(I)
_cod_data_source_file c000545b.txt
_cod_data_source_block complex2c
_cod_depositor_comments
;
The following automatic conversions were performed:

'_symmetry_cell_setting' value 'Monoclinic' changed to 'monoclinic'
according to /home/saulius/struct/CIF-dictionaries/cif_core.dic
dictionary named 'cif_core.dic' version 2.4.2 from 2011-04-26.

Automatic conversion script
Id: cif_fix_values 1891 2012-01-12 08:04:46Z andrius 
;
_cod_original_sg_symbol_H-M 'P2(1)/n '
_cod_database_code 7025415

loop_
_symmetry_equiv_pos_as_xyz
'x, y, z'
'-x+1/2, y+1/2, -z+1/2'
'-x, -y, -z'
'x-1/2, -y-1/2, z-1/2'

loop_
_atom_site_label
_atom_site_type_symbol
_atom_site_fract_x
_atom_site_fract_y
_atom_site_fract_z
_atom_site_U_iso_or_equiv
_atom_site_adp_type
_atom_site_occupancy
_atom_site_symmetry_multiplicity
_atom_site_calc_flag
_atom_site_refinement_flags
C1 C 0.9656(10) 0.2098(3) 0.6075(8) 0.014(2) Uani 1 1 d .
C2 C 1.0653(11) 0.1945(3) 0.7107(8) 0.017(2) Uani 1 1 d .
H3 H 1.0266 0.1780 0.7638 0.020 Uiso 1 1 calc R
C3 C 1.2204(11) 0.2029(3) 0.7369(9) 0.022(3) Uani 1 1 d .
H28 H 1.2858 0.1929 0.8084 0.027 Uiso 1 1 calc R
C4 C 1.2781(12) 0.2256(3) 0.6602(9) 0.025(3) Uani 1 1 d .
H20 H 1.3837 0.2312 0.6780 0.030 Uiso 1 1 calc R
C5 C 1.1837(12) 0.2404(4) 0.5574(9) 0.030(3) Uani 1 1 d .
H24 H 1.2245 0.2561 0.5040 0.036 Uiso 1 1 calc R
C6 C 1.0308(11) 0.2326(3) 0.5309(9) 0.020(2) Uani 1 1 d .
H7 H 0.9676 0.2430 0.4589 0.024 Uiso 1 1 calc R
C7 C 0.6802(11) 0.2469(3) 0.6042(9) 0.015(2) Uani 1 1 d .
C8 C 0.7003(11) 0.2612(3) 0.7179(9) 0.020(3) Uani 1 1 d .
H8 H 0.7651 0.2460 0.7809 0.024 Uiso 1 1 calc R
C9 C 0.6283(11) 0.2974(3) 0.7440(9) 0.023(3) Uani 1 1 d .
H16 H 0.6475 0.3070 0.8232 0.028 Uiso 1 1 calc R
C10 C 0.5297(12) 0.3191(3) 0.6548(9) 0.024(3) Uani 1 1 d .
H37 H 0.4785 0.3433 0.6720 0.028 Uiso 1 1 calc R
C12 C 0.5794(11) 0.2693(3) 0.5125(8) 0.020(3) Uani 1 1 d .
H36 H 0.5615 0.2600 0.4330 0.024 Uiso 1 1 calc R
C13 C 0.7044(11) 0.1888(3) 0.4152(8) 0.017(2) Uani 1 1 d .
H19A H 0.7005 0.2158 0.3732 0.020 Uiso 1 1 calc R
H19B H 0.7780 0.1703 0.3906 0.020 Uiso 1 1 calc R
C14 C 0.5462(12) 0.1682(3) 0.3823(8) 0.024(3) Uani 1 1 d .
H11A H 0.5222 0.1582 0.2996 0.029 Uiso 1 1 calc R
H11B H 0.4685 0.1890 0.3891 0.029 Uiso 1 1 calc R
C15 C 0.6191(11) 0.0801(3) 0.4159(9) 0.019(2) Uani 1 1 d .
C16 C 0.6216(12) 0.0779(4) 0.2972(9) 0.027(3) Uani 1 1 d .
H21 H 0.5821 0.1004 0.2455 0.033 Uiso 1 1 calc R
C17 C 0.6816(12) 0.0428(4) 0.2536(10) 0.029(3) Uani 1 1 d .
H25 H 0.6843 0.0417 0.1732 0.035 Uiso 1 1 calc R
C18 C 0.7361(12) 0.0104(4) 0.3279(11) 0.033(3) Uani 1 1 d .
H31 H 0.7761 -0.0135 0.2980 0.040 Uiso 1 1 calc R
C19 C 0.7348(13) 0.0113(4) 0.4438(10) 0.037(3) Uani 1 1 d .
H33 H 0.7740 -0.0115 0.4948 0.044 Uiso 1 1 calc R
C20 C 0.6739(14) 0.0468(4) 0.4867(10) 0.037(3) Uani 1 1 d .
H12 H 0.6711 0.0475 0.5671 0.044 Uiso 1 1 calc R
C21 C 0.3416(11) 0.1108(3) 0.4562(9) 0.018(2) Uani 1 1 d .
C22 C 0.2705(13) 0.1206(3) 0.5451(9) 0.025(3) Uani 1 1 d .
H14 H 0.3256 0.1338 0.6158 0.030 Uiso 1 1 calc R
C23 C 0.1209(12) 0.1109(3) 0.5291(9) 0.027(3) Uani 1 1 d .
H26 H 0.0733 0.1169 0.5902 0.032 Uiso 1 1 calc R
C24 C 0.0355(12) 0.0921(3) 0.4243(10) 0.029(3) Uani 1 1 d .
H15 H -0.0685 0.0854 0.4140 0.035 Uiso 1 1 calc R
C25 C 0.1084(12) 0.0837(3) 0.3361(9) 0.028(3) Uani 1 1 d .
H22 H 0.0533 0.0716 0.2636 0.033 Uiso 1 1 calc R
C26 C 0.2589(11) 0.0926(3) 0.3532(9) 0.021(3) Uani 1 1 d .
H32 H 0.3073 0.0862 0.2927 0.026 Uiso 1 1 calc R
C27 C 0.5002(11) 0.1121(3) 0.8849(8) 0.019(2) Uani 1 1 d .
C28 C 0.5668(11) 0.1430(4) 0.9635(8) 0.023(2) Uani 1 1 d .
H5 H 0.6625 0.1539 0.9604 0.028 Uiso 1 1 calc R
C29 C 0.4981(12) 0.1585(3) 1.0463(9) 0.028(3) Uani 1 1 d .
H30 H 0.5494 0.1787 1.1020 0.033 Uiso 1 1 calc R
C30 C 0.3546(12) 0.1450(4) 1.0493(8) 0.030(3) Uani 1 1 d .
H10 H 0.3063 0.1564 1.1049 0.036 Uiso 1 1 calc R
C31 C 0.2836(13) 0.1148(3) 0.9707(10) 0.031(3) Uani 1 1 d .
H34 H 0.1852 0.1054 0.9717 0.037 Uiso 1 1 calc R
C32 C 0.3547(12) 0.0980(4) 0.8898(9) 0.027(3) Uani 1 1 d .
H23 H 0.3053 0.0767 0.8370 0.032 Uiso 1 1 calc R
C33 C 0.9321(12) 0.0334(4) 0.7901(9) 0.032(3) Uani 1 1 d .
H27A H 1.0130 0.0160 0.8387 0.049 Uiso 1 1 calc R
H27B H 0.9756 0.0594 0.7692 0.049 Uiso 1 1 calc R
H27C H 0.8822 0.0181 0.7179 0.049 Uiso 1 1 calc R
C34 C 0.8928(11) 0.0738(4) 1.0140(8) 0.027(3) Uani 1 1 d .
H39A H 0.8243 0.0785 1.0648 0.040 Uiso 1 1 calc R
H39B H 0.9297 0.1008 0.9931 0.040 Uiso 1 1 calc R
H39C H 0.9789 0.0567 1.0561 0.040 Uiso 1 1 calc R
C35 C 0.7114(13) -0.0033(3) 0.9188(10) 0.038(3) Uani 1 1 d .
H40A H 0.7948 -0.0208 0.9634 0.058 Uiso 1 1 calc R
H40B H 0.6561 -0.0182 0.8477 0.058 Uiso 1 1 calc R
H40C H 0.6424 0.0030 0.9681 0.058 Uiso 1 1 calc R
C11S C 0.5064(11) 0.3050(3) 0.5385(9) 0.020(3) Uani 1 1 d .
H38S H 0.4398 0.3200 0.4762 0.024 Uiso 1 1 calc R
H1S H 0.780(10) 0.157(3) 0.788(7) 0.024 Uiso 1 1 d .
P1 P 0.7665(3) 0.19765(9) 0.5757(2) 0.0164(6) Uani 1 1 d .
P2 P 0.5443(3) 0.12376(9) 0.4824(2) 0.0171(6) Uani 1 1 d .
Pt1 Pt 0.68183(5) 0.142428(13) 0.66509(3) 0.01602(14) Uani 1 1 d .
Si1 Si 0.5946(3) 0.08965(9) 0.7712(3) 0.0192(7) Uani 1 1 d .
Si2 Si 0.7884(3) 0.04597(10) 0.8761(3) 0.0232(7) Uani 1 1 d .
H2S H 0.480(10) 0.060(3) 0.698(7) 0.028 Uiso 1 1 d .

loop_
_atom_site_aniso_label
_atom_site_aniso_U_11
_atom_site_aniso_U_22
_atom_site_aniso_U_33
_atom_site_aniso_U_23
_atom_site_aniso_U_13
_atom_site_aniso_U_12
C1 0.010(5) 0.020(6) 0.014(5) -0.004(5) 0.007(4) 0.001(5)
C2 0.021(6) 0.025(7) 0.007(5) -0.002(5) 0.007(4) -0.002(5)
C3 0.012(6) 0.030(7) 0.024(6) -0.012(5) 0.002(5) 0.006(5)
C4 0.023(7) 0.032(7) 0.027(7) -0.021(6) 0.016(5) -0.011(5)
C5 0.020(7) 0.040(8) 0.028(7) -0.002(6) 0.006(5) -0.007(6)
C6 0.022(6) 0.019(6) 0.021(6) 0.001(5) 0.010(5) 0.003(5)
C7 0.006(5) 0.026(7) 0.015(6) -0.006(5) 0.004(4) -0.009(5)
C8 0.021(6) 0.019(7) 0.022(6) 0.004(5) 0.008(5) -0.004(5)
C9 0.014(6) 0.040(8) 0.017(6) -0.006(5) 0.007(5) -0.006(5)
C10 0.021(6) 0.019(7) 0.031(7) 0.001(5) 0.007(5) -0.005(5)
C12 0.017(6) 0.028(7) 0.011(5) -0.004(5) -0.002(5) -0.005(5)
C13 0.022(6) 0.015(6) 0.014(5) 0.001(5) 0.007(5) -0.002(5)
C14 0.033(7) 0.029(7) 0.013(6) 0.003(5) 0.010(5) 0.001(6)
C15 0.014(6) 0.019(7) 0.021(6) 0.002(5) 0.003(5) 0.000(5)
C16 0.022(7) 0.032(8) 0.027(7) 0.003(6) 0.006(5) -0.009(6)
C17 0.029(7) 0.037(8) 0.025(7) -0.014(6) 0.012(5) -0.008(6)
C18 0.025(7) 0.026(7) 0.056(9) -0.010(7) 0.022(6) -0.002(6)
C19 0.041(8) 0.036(8) 0.042(8) 0.009(7) 0.025(6) 0.004(6)
C20 0.046(8) 0.037(8) 0.033(7) -0.011(6) 0.022(6) 0.001(7)
C21 0.014(6) 0.024(7) 0.018(6) 0.004(5) 0.007(5) 0.007(5)
C22 0.035(7) 0.012(6) 0.031(7) -0.008(5) 0.015(6) -0.010(5)
C23 0.023(7) 0.032(8) 0.029(7) -0.007(6) 0.013(5) 0.002(5)
C24 0.016(7) 0.023(7) 0.046(8) 0.000(6) 0.003(6) 0.003(5)
C25 0.032(7) 0.020(7) 0.026(7) -0.006(5) -0.001(6) -0.005(5)
C26 0.018(6) 0.021(7) 0.028(6) 0.000(5) 0.012(5) -0.003(5)
C27 0.015(6) 0.027(7) 0.013(6) -0.002(5) 0.002(5) -0.001(5)
C28 0.022(6) 0.031(7) 0.021(6) 0.011(6) 0.011(4) 0.004(6)
C29 0.029(7) 0.025(7) 0.028(7) -0.003(5) 0.006(5) -0.003(5)
C30 0.040(7) 0.033(7) 0.021(6) 0.012(6) 0.014(5) 0.026(7)
C31 0.027(7) 0.028(8) 0.045(8) 0.004(6) 0.026(6) 0.002(6)
C32 0.032(7) 0.022(7) 0.021(6) 0.001(5) -0.001(5) -0.007(6)
C33 0.025(7) 0.040(8) 0.032(7) -0.004(6) 0.005(5) 0.012(6)
C34 0.014(6) 0.045(8) 0.021(6) 0.014(6) 0.005(5) -0.003(5)
C35 0.032(8) 0.025(8) 0.047(8) 0.004(6) -0.010(6) 0.008(6)
C11S 0.014(6) 0.016(6) 0.033(7) 0.013(5) 0.008(5) 0.010(5)
P1 0.0133(15) 0.0177(17) 0.0183(15) -0.0008(13) 0.0041(12) -0.0006(12)
P2 0.0154(15) 0.0163(15) 0.0208(15) 0.0001(12) 0.0066(12) 0.0003(12)
Pt1 0.0145(2) 0.0185(2) 0.0155(2) 0.0008(2) 0.00471(14) -0.0001(2)
Si1 0.0181(17) 0.0166(17) 0.0230(17) -0.0009(14) 0.0057(13) -0.0014(13)
Si2 0.0219(18) 0.0243(19) 0.0245(17) 0.0041(14) 0.0082(14) 0.0009(15)

loop_
_atom_type_symbol
_atom_type_description
_atom_type_scat_dispersion_real
_atom_type_scat_dispersion_imag
_atom_type_scat_source
C C 0.0033 0.0016 'International Tables Vol C Tables 4.2.6.8 and 6.1.1.4'
H H 0.0000 0.0000 'International Tables Vol C Tables 4.2.6.8 and 6.1.1.4'
Si Si 0.0817 0.0704 'International Tables Vol C Tables 4.2.6.8 and 6.1.1.4'
P P 0.1023 0.0942 'International Tables Vol C Tables 4.2.6.8 and 6.1.1.4'
Pt Pt -1.7033 8.3905 'International Tables Vol C Tables 4.2.6.8 and 6.1.1.4'

loop_
_geom_angle_atom_site_label_1
_geom_angle_atom_site_label_2
_geom_angle_atom_site_label_3
_geom_angle
C2 C1 C6 116.5(9)
C2 C1 P1 119.9(7)
C6 C1 P1 123.5(7)
C3 C2 C1 121.2(9)
C3 C2 H3 119.4
C1 C2 H3 119.4
C4 C3 C2 120.1(10)
C4 C3 H28 120.0
C2 C3 H28 120.0
C3 C4 C5 120.0(10)
C3 C4 H20 120.0
C5 C4 H20 120.0
C6 C5 C4 120.6(10)
C6 C5 H24 119.7
C4 C5 H24 119.7
C5 C6 C1 121.6(10)
C5 C6 H7 119.2
C1 C6 H7 119.2
C8 C7 C12 117.7(9)
C8 C7 P1 120.5(8)
C12 C7 P1 121.5(7)
C7 C8 C9 122.2(10)
C7 C8 H8 118.9
C9 C8 H8 118.9
C10 C9 C8 120.1(10)
C10 C9 H16 119.9
C8 C9 H16 119.9
C9 C10 C11S 118.8(10)
C9 C10 H37 120.6
C11S C10 H37 120.6
C11S C12 C7 120.1(9)
C11S C12 H36 119.9
C7 C12 H36 119.9
C14 C13 P1 110.1(6)
C14 C13 H19A 109.6
P1 C13 H19A 109.6
C14 C13 H19B 109.6
P1 C13 H19B 109.6
H19A C13 H19B 108.2
C13 C14 P2 109.3(7)
C13 C14 H11A 109.8
P2 C14 H11A 109.8
C13 C14 H11B 109.8
P2 C14 H11B 109.8
H11A C14 H11B 108.3
C20 C15 C16 117.9(10)
C20 C15 P2 117.3(8)
C16 C15 P2 124.8(8)
C17 C16 C15 120.8(11)
C17 C16 H21 119.6
C15 C16 H21 119.6
C18 C17 C16 119.2(10)
C18 C17 H25 120.4
C16 C17 H25 120.4
C17 C18 C19 121.7(11)
C17 C18 H31 119.2
C19 C18 H31 119.2
C18 C19 C20 118.6(11)
C18 C19 H33 120.7
C20 C19 H33 120.7
C15 C20 C19 121.8(11)
C15 C20 H12 119.1
C19 C20 H12 119.1
C26 C21 C22 119.5(10)
C26 C21 P2 122.7(8)
C22 C21 P2 117.7(8)
C23 C22 C21 119.1(10)
C23 C22 H14 120.4
C21 C22 H14 120.4
C22 C23 C24 121.7(10)
C22 C23 H26 119.1
C24 C23 H26 119.1
C25 C24 C23 117.8(10)
C25 C24 H15 121.1
C23 C24 H15 121.1
C26 C25 C24 120.4(10)
C26 C25 H22 119.8
C24 C25 H22 119.8
C25 C26 C21 121.4(10)
C25 C26 H32 119.3
C21 C26 H32 119.3
C28 C27 C32 117.2(9)
C28 C27 Si1 122.3(7)
C32 C27 Si1 120.4(8)
C29 C28 C27 121.7(10)
C29 C28 H5 119.2
C27 C28 H5 119.2
C28 C29 C30 120.7(10)
C28 C29 H30 119.7
C30 C29 H30 119.7
C31 C30 C29 119.2(10)
C31 C30 H10 120.4
C29 C30 H10 120.4
C30 C31 C32 120.4(10)
C30 C31 H34 119.8
C32 C31 H34 119.8
C31 C32 C27 120.8(10)
C31 C32 H23 119.6
C27 C32 H23 119.6
Si2 C33 H27A 109.5
Si2 C33 H27B 109.5
H27A C33 H27B 109.5
Si2 C33 H27C 109.5
H27A C33 H27C 109.5
H27B C33 H27C 109.5
Si2 C34 H39A 109.5
Si2 C34 H39B 109.5
H39A C34 H39B 109.5
Si2 C34 H39C 109.5
H39A C34 H39C 109.5
H39B C34 H39C 109.5
Si2 C35 H40A 109.5
Si2 C35 H40B 109.5
H40A C35 H40B 109.5
Si2 C35 H40C 109.5
H40A C35 H40C 109.5
H40B C35 H40C 109.5
C12 C11S C10 121.1(9)
C12 C11S H38S 119.5
C10 C11S H38S 119.5
C1 P1 C7 103.7(4)
C1 P1 C13 105.8(4)
C7 P1 C13 106.6(5)
C1 P1 Pt1 121.0(3)
C7 P1 Pt1 111.5(3)
C13 P1 Pt1 107.3(3)
C15 P2 C14 104.5(5)
C15 P2 C21 103.2(5)
C14 P2 C21 104.0(5)
C15 P2 Pt1 115.5(3)
C14 P2 Pt1 107.8(3)
C21 P2 Pt1 120.3(3)
P2 Pt1 P1 86.60(10)
P2 Pt1 Si1 97.49(10)
P1 Pt1 Si1 174.87(10)
P2 Pt1 H1S 177(3)
P1 Pt1 H1S 90(3)
Si1 Pt1 H1S 86(3)
C27 Si1 Si2 105.9(3)
C27 Si1 Pt1 112.1(3)
Si2 Si1 Pt1 113.08(14)
C27 Si1 H2S 105(3)
Si2 Si1 H2S 104(3)
Pt1 Si1 H2S 115(3)
C35 Si2 C34 108.4(5)
C35 Si2 C33 109.2(5)
C34 Si2 C33 106.9(5)
C35 Si2 Si1 111.2(4)
C34 Si2 Si1 108.5(4)
C33 Si2 Si1 112.4(4)

loop_
_geom_bond_atom_site_label_1
_geom_bond_atom_site_label_2
_geom_bond_distance
C1 C2 1.401(12)
C1 C6 1.404(12)
C1 P1 1.801(10)
C2 C3 1.396(13)
C2 H3 0.9500
C3 C4 1.362(13)
C3 H28 0.9500
C4 C5 1.371(14)
C4 H20 0.9500
C5 C6 1.372(13)
C5 H24 0.9500
C6 H7 0.9500
C7 C8 1.376(12)
C7 C12 1.416(13)
C7 P1 1.827(10)
C8 C9 1.403(14)
C8 H8 0.9500
C9 C10 1.377(14)
C9 H16 0.9500
C10 C11S 1.400(13)
C10 H37 0.9500
C12 C11S 1.394(13)
C12 H36 0.9500
C13 C14 1.543(13)
C13 P1 1.841(9)
C13 H19A 0.9900
C13 H19B 0.9900
C14 P2 1.844(10)
C14 H11A 0.9900
C14 H11B 0.9900
C15 C20 1.362(14)
C15 C16 1.399(13)
C15 P2 1.815(10)
C16 C17 1.399(14)
C16 H21 0.9500
C17 C18 1.362(15)
C17 H25 0.9500
C18 C19 1.363(14)
C18 H31 0.9500
C19 C20 1.411(15)
C19 H33 0.9500
C20 H12 0.9500
C21 C26 1.376(13)
C21 C22 1.398(13)
C21 P2 1.844(10)
C22 C23 1.366(14)
C22 H14 0.9500
C23 C24 1.407(14)
C23 H26 0.9500
C24 C25 1.394(14)
C24 H15 0.9500
C25 C26 1.366(14)
C25 H22 0.9500
C26 H32 0.9500
C27 C28 1.380(14)
C27 C32 1.418(14)
C27 Si1 1.905(10)
C28 C29 1.377(13)
C28 H5 0.9500
C29 C30 1.389(14)
C29 H30 0.9500
C30 C31 1.374(15)
C30 H10 0.9500
C31 C32 1.389(14)
C31 H34 0.9500
C32 H23 0.9500
C33 Si2 1.894(10)
C33 H27A 0.9800
C33 H27B 0.9800
C33 H27C 0.9800
C34 Si2 1.874(10)
C34 H39A 0.9800
C34 H39B 0.9800
C34 H39C 0.9800
C35 Si2 1.843(11)
C35 H40A 0.9800
C35 H40B 0.9800
C35 H40C 0.9800
C11S H38S 0.9500
P1 Pt1 2.286(3)
P2 Pt1 2.264(3)
Pt1 Si1 2.352(3)
Pt1 H1S 1.56(8)
Si1 Si2 2.337(4)
Si1 H2S 1.50(9)
